data_7134743
loop_
_publ_author_name
'Yan, Rong'
'Li, Zi-Han'
'Luo, Qian-Cheng'
'Sun, Na-Na'
'Ho, Johnny C.'
'Zheng, Yan-Zhen'

_publ_section_title
;
 Nuclearity effect on water oxidation: a comparative study of dinuclear
 and mononuclear iron complexes.
;
_journal_issue 62
_journal_name_full 'Chemical communications (Cambridge, England)'
_journal_page_first 11601
_journal_page_last 11604
_journal_paper_doi 10.1039/d5cc02306h
_journal_volume 61
_journal_year 2025
_chemical_formula_moiety 'C48 H34 Fe2 N8 S4, Cl O5, Cl O4, C H4 O, C O'
_chemical_formula_sum 'C50 H38 Cl2 Fe2 N8 O11 S4'
_chemical_formula_weight 1237.72
_space_group_crystal_system triclinic
_space_group_IT_number 2
_space_group_name_Hall '-P 1'
_space_group_name_H-M_alt 'P -1'
_atom_sites_solution_hydrogens geom
_audit_creation_date 2024-06-02
_audit_creation_method
;
Olex2 1.3
(compiled 2020.02.04 svn.rd84adfe8 for OlexSys, GUI svn.r6032)
;
_audit_update_record
;
2024-09-12 deposited with the CCDC.	2025-06-16 downloaded from the CCDC.
;
_cell_angle_alpha 84.209(3)
_cell_angle_beta 86.646(3)
_cell_angle_gamma 85.619(3)
_cell_formula_units_Z 2
_cell_length_a 9.0102(7)
_cell_length_b 11.9133(9)
_cell_length_c 25.039(2)
_cell_measurement_reflns_used 9927
_cell_measurement_temperature 150.0
_cell_measurement_theta_max 26.34
_cell_measurement_theta_min 2.46
_cell_volume 2662.7(4)
_computing_cell_refinement 'SAINT V8.40B (?, 2016)'
_computing_data_reduction 'SAINT V8.40B (?, 2016)'
_computing_molecular_graphics 'Olex2 1.3 (Dolomanov et al., 2009)'
_computing_publication_material 'Olex2 1.3 (Dolomanov et al., 2009)'
_computing_structure_refinement 'SHELXL 2014/7 (Sheldrick, 2015)'
_diffrn_ambient_temperature 150.0
_diffrn_measured_fraction_theta_full 0.986
_diffrn_measured_fraction_theta_max 0.987
_diffrn_measurement_device_type 'Bruker APEX-II CCD'
_diffrn_measurement_method '\f and \w scans'
_diffrn_radiation_type MoK\a
_diffrn_radiation_wavelength 0.71073
_diffrn_reflns_av_R_equivalents 0.0583
_diffrn_reflns_av_unetI/netI 0.0275
_diffrn_reflns_Laue_measured_fraction_full 0.986
_diffrn_reflns_Laue_measured_fraction_max 0.987
_diffrn_reflns_limit_h_max 11
_diffrn_reflns_limit_h_min -11
_diffrn_reflns_limit_k_max 14
_diffrn_reflns_limit_k_min -14
_diffrn_reflns_limit_l_max 31
_diffrn_reflns_limit_l_min -31
_diffrn_reflns_number 111428
_diffrn_reflns_point_group_measured_fraction_full 0.986
_diffrn_reflns_point_group_measured_fraction_max 0.987
_diffrn_reflns_theta_full 25.242
_diffrn_reflns_theta_max 26.362
_diffrn_reflns_theta_min 2.259
_diffrn_source_current 1.4
_diffrn_source_power 0.07
_diffrn_source_voltage 50.0
_diffrn_standards_number 0
_exptl_absorpt_coefficient_mu 0.870
_exptl_absorpt_correction_T_max 0.7454
_exptl_absorpt_correction_T_min 0.6602
_exptl_absorpt_correction_type none
_exptl_absorpt_process_details
;
SADABS-2016/2 (Bruker,2016/2) was used for absorption correction.
wR2(int) was 0.1230 before and 0.0661 after correction.
The Ratio of minimum to maximum transmission is 0.8857.
The \l/2 correction factor is Not present.
;
_exptl_crystal_colour 'clear blackish violet'
_exptl_crystal_colour_lustre clear
_exptl_crystal_colour_modifier blackish
_exptl_crystal_colour_primary violet
_exptl_crystal_density_diffrn 1.544
_exptl_crystal_description block
_exptl_crystal_F_000 1264
_exptl_crystal_size_max 0.44
_exptl_crystal_size_mid 0.32
_exptl_crystal_size_min 0.22
_refine_diff_density_max 1.580
_refine_diff_density_min -1.228
_refine_diff_density_rms 0.086
_refine_ls_extinction_method none
_refine_ls_goodness_of_fit_ref 1.022
_refine_ls_hydrogen_treatment constr
_refine_ls_matrix_type full
_refine_ls_number_parameters 696
_refine_ls_number_reflns 10729
_refine_ls_number_restraints 6
_refine_ls_restrained_S_all 1.026
_refine_ls_R_factor_all 0.0651
_refine_ls_R_factor_gt 0.0598
_refine_ls_shift/su_max 0.010
_refine_ls_shift/su_mean 0.000
_refine_ls_structure_factor_coef Fsqd
_refine_ls_weighting_details 'w=1/[\s^2^(Fo^2^)+(0.0747P)^2^+7.1033P] where P=(Fo^2^+2Fc^2^)/3'
_refine_ls_weighting_scheme calc
_refine_ls_wR_factor_gt 0.1547
_refine_ls_wR_factor_ref 0.1594
_reflns_Friedel_coverage 0.000
_reflns_number_gt 9685
_reflns_number_total 10729
_reflns_threshold_expression 'I > 2\s(I)'
_cod_data_source_file d5cc02306h2.cif
_cod_data_source_block 2
_cod_depositor_comments 'Adding full bibliography for 7134742--7134743.cif.'
_cod_database_code 7134743
_shelx_shelxl_version_number 2014/7
_shelx_space_group_comment
;
The symmetry employed for this shelxl refinement is uniquely defined
by the following loop, which should always be used as a source of
symmetry information in preference to the above space-group names.
They are only intended as comments.
;
_shelx_estimated_absorpt_t_max 0.832
_shelx_estimated_absorpt_t_min 0.701
_olex2_refinement_description
;
1. Fixed Uiso
 At 1.2 times of:
  All C(H) groups
 At 1.5 times of:
  All C(H,H,H) groups, All O(H) groups
2. Uiso/Uaniso restraints and constraints
Uanis(O4) \\sim Ueq: with sigma of 0.01 and sigma for terminal atoms of 0.01
3.a Aromatic/amide H refined with riding coordinates:
 C18(H18), C7(H7), C23(H23), C3(H3), C12(H12), C20(H20), C48(H48), C13(H13),
 C9(H9), C40(H40), C49(H49), C22(H22), C30(H30), C21(H21), C16(H16), C47(H47),
 C36(H36), C6(H6), C45(H45), C15(H15), C39(H39), C14(H14), C10(H10), C2(H2),
 C33(H33), C1(H1), C35(H35), C27(H27), C34(H34), C25(H25), C26(H26), C46(H46),
 C38(H38), C37(H37)
3.b Idealised Me refined as rotating group:
 C11(H11A,H11B,H11C)
3.c Idealised tetrahedral OH refined as rotating group:
 O49(H49A)
;
_smtbx_masks_void_probe_radius 1.2
_smtbx_masks_void_truncation_radius 1.2
_olex2_submission_special_instructions 'No special instructions were received'

loop_
_space_group_symop_operation_xyz
'x, y, z'
'-x, -y, -z'

loop_
_atom_site_label
_atom_site_type_symbol
_atom_site_fract_x
_atom_site_fract_y
_atom_site_fract_z
_atom_site_U_iso_or_equiv
_atom_site_adp_type
_atom_site_occupancy
_atom_site_site_symmetry_order
_atom_site_calc_flag
_atom_site_refinement_flags_posn
_atom_site_refinement_flags_adp
_atom_site_refinement_flags_occupancy
_atom_site_disorder_assembly
_atom_site_disorder_group
Fe1 Fe 0.36934(5) 0.12301(4) 0.25314(2) 0.02160(12) Uani 1 1 d . . . . .
Fe2 Fe 0.49141(5) 0.39237(4) 0.25872(2) 0.02661(13) Uani 1 1 d . . . . .
S2 S 0.59076(8) 0.19212(6) 0.27047(3) 0.02354(17) Uani 1 1 d . . . . .
S1 S 0.25699(9) 0.30334(6) 0.24162(3) 0.02504(17) Uani 1 1 d . . . . .
S3 S 0.53567(14) 0.54130(10) 0.08149(4) 0.0520(3) Uani 1 1 d . . . . .
Cl2 Cl 0.22683(16) 0.74977(11) 0.41825(5) 0.0626(3) Uani 1 1 d . . . . .
Cl1 Cl 0.93401(15) 0.71415(12) 0.10096(5) 0.0621(3) Uani 1 1 d . . . . .
S4 S 0.53541(17) 0.45148(12) 0.43592(4) 0.0642(4) Uani 1 1 d . . . . .
N4 N 0.3359(3) 0.1004(2) 0.32984(10) 0.0241(5) Uani 1 1 d . . . . .
N3 N 0.1735(3) 0.0626(2) 0.25511(12) 0.0271(6) Uani 1 1 d . . . . .
N1 N 0.4017(3) 0.1365(2) 0.17662(11) 0.0279(6) Uani 1 1 d . . . . .
N2 N 0.4749(3) -0.0252(2) 0.24597(12) 0.0278(6) Uani 1 1 d . . . . .
N8 N 0.4389(3) 0.4157(2) 0.34468(11) 0.0313(6) Uani 1 1 d . . . . .
N6 N 0.3893(3) 0.5603(2) 0.23428(13) 0.0332(6) Uani 1 1 d . . . . .
N5 N 0.5692(3) 0.4251(2) 0.17313(12) 0.0323(6) Uani 1 1 d . . . . .
N7 N 0.6919(3) 0.4612(2) 0.28408(12) 0.0308(6) Uani 1 1 d . . . . .
C19 C 0.4468(4) 0.1196(3) 0.36544(13) 0.0262(6) Uani 1 1 d . . . . .
C24 C 0.5780(3) 0.1618(3) 0.34077(12) 0.0246(6) Uani 1 1 d . . . . .
C4 C 0.2521(4) 0.3115(3) 0.17119(13) 0.0288(7) Uani 1 1 d . . . . .
C18 C 0.2085(4) 0.0621(3) 0.34721(14) 0.0302(7) Uani 1 1 d . . . . .
H18 H 0.1804 0.0497 0.3844 0.036 Uiso 1 1 calc R U . . .
C17 C 0.1136(4) 0.0399(3) 0.30572(14) 0.0294(7) Uani 1 1 d . . . . .
C8 C 0.5302(4) -0.0372(3) 0.19488(15) 0.0323(7) Uani 1 1 d . . . . .
C7 C 0.4846(4) 0.0551(3) 0.15661(14) 0.0347(8) Uani 1 1 d . . . . .
H7 H 0.5129 0.0566 0.1194 0.042 Uiso 1 1 calc R U . . .
C23 C 0.6930(4) 0.1818(3) 0.37262(14) 0.0322(7) Uani 1 1 d . . . . .
H23 H 0.7828 0.2090 0.3562 0.039 Uiso 1 1 calc R U . . .
C3 C 0.1705(4) 0.3993(3) 0.14180(15) 0.0364(8) Uani 1 1 d . . . . .
H3 H 0.1160 0.4568 0.1600 0.044 Uiso 1 1 calc R U . . .
C5 C 0.3309(4) 0.2275(3) 0.14376(13) 0.0307(7) Uani 1 1 d . . . . .
O7 O 0.3193(5) 0.8388(3) 0.4172(2) 0.0850(13) Uani 1 1 d . . . . .
C12 C 0.5020(4) -0.1102(3) 0.28388(16) 0.0323(7) Uani 1 1 d . . . . .
H12 H 0.4615 -0.1034 0.3194 0.039 Uiso 1 1 calc R U . . .
C20 C 0.4322(4) 0.0992(3) 0.42108(14) 0.0344(7) Uani 1 1 d . . . . .
H20 H 0.3439 0.0700 0.4377 0.041 Uiso 1 1 calc R U . . .
C48 C 0.8119(4) 0.4874(3) 0.25308(16) 0.0369(8) Uani 1 1 d . . . . .
H48 H 0.8161 0.4719 0.2165 0.044 Uiso 1 1 calc R U . . .
C31 C 0.4995(4) 0.5158(3) 0.14994(15) 0.0360(8) Uani 1 1 d . . . . .
C43 C 0.5514(4) 0.4506(3) 0.36749(14) 0.0359(8) Uani 1 1 d . . . . .
C44 C 0.6886(4) 0.4820(3) 0.33587(15) 0.0344(7) Uani 1 1 d . . . . .
C13 C 0.0945(4) 0.0421(3) 0.21400(16) 0.0355(8) Uani 1 1 d . . . . .
H13 H 0.1351 0.0580 0.1784 0.043 Uiso 1 1 calc R U . . .
C29 C 0.6617(4) 0.3702(3) 0.13606(14) 0.0355(8) Uani 1 1 d . . . . .
C9 C 0.6172(4) -0.1334(3) 0.18181(18) 0.0428(9) Uani 1 1 d . . . . .
H9 H 0.6554 -0.1397 0.1460 0.051 Uiso 1 1 calc R U . . .
C40 C 0.1861(4) 0.3524(3) 0.37254(16) 0.0388(8) Uani 1 1 d . . . . .
H40 H 0.1617 0.3417 0.3371 0.047 Uiso 1 1 calc R U . . .
C41 C 0.3241(5) 0.3903(3) 0.38268(15) 0.0375(8) Uani 1 1 d . . . . .
C32 C 0.4006(4) 0.5912(3) 0.18097(16) 0.0380(8) Uani 1 1 d . . . . .
C49 C 0.5875(4) -0.2083(3) 0.27319(19) 0.0415(9) Uani 1 1 d . . . . .
H49 H 0.6050 -0.2673 0.3010 0.050 Uiso 1 1 calc R U . . .
O1 O 1.0701(6) 0.6869(4) 0.07362(19) 0.1052(17) Uani 1 1 d . . . . .
C22 C 0.6772(5) 0.1625(3) 0.42769(15) 0.0399(8) Uani 1 1 d . . . . .
H22 H 0.7558 0.1771 0.4491 0.048 Uiso 1 1 calc R U . . .
C30 C 0.7563(5) 0.2734(4) 0.14682(16) 0.0430(9) Uani 1 1 d . . . . .
H30 H 0.7613 0.2368 0.1823 0.052 Uiso 1 1 calc R U . . .
C21 C 0.5467(5) 0.1215(3) 0.45214(15) 0.0415(9) Uani 1 1 d . . . . .
H21 H 0.5361 0.1088 0.4902 0.050 Uiso 1 1 calc R U . . .
C16 C -0.0260(4) -0.0032(3) 0.31576(17) 0.0395(8) Uani 1 1 d . . . . .
H16 H -0.0657 -0.0178 0.3516 0.047 Uiso 1 1 calc R U . . .
C28 C 0.6563(5) 0.4226(4) 0.08293(15) 0.0425(9) Uani 1 1 d . . . . .
C47 C 0.9310(4) 0.5362(4) 0.27197(18) 0.0434(9) Uani 1 1 d . . . . .
H47 H 1.0147 0.5544 0.2487 0.052 Uiso 1 1 calc R U . . .
C36 C 0.3060(4) 0.6276(3) 0.26597(17) 0.0375(8) Uani 1 1 d . . . . .
H36 H 0.2983 0.6066 0.3036 0.045 Uiso 1 1 calc R U . . .
C6 C 0.3283(5) 0.2325(4) 0.08788(15) 0.0444(9) Uani 1 1 d . . . . .
H6 H 0.3818 0.1753 0.0692 0.053 Uiso 1 1 calc R U . . .
C45 C 0.8026(4) 0.5298(3) 0.35772(17) 0.0432(9) Uani 1 1 d . . . . .
H45 H 0.7968 0.5433 0.3946 0.052 Uiso 1 1 calc R U . . .
C15 C -0.1046(4) -0.0239(3) 0.27323(19) 0.0449(9) Uani 1 1 d . . . . .
H15 H -0.1999 -0.0534 0.2791 0.054 Uiso 1 1 calc R U . . .
C39 C 0.0866(5) 0.3311(4) 0.41592(18) 0.0515(11) Uani 1 1 d . . . . .
H39 H -0.0082 0.3061 0.4100 0.062 Uiso 1 1 calc R U . . .
C14 C -0.0443(4) -0.0015(3) 0.22133(18) 0.0424(9) Uani 1 1 d . . . . .
H14 H -0.0972 -0.0159 0.1913 0.051 Uiso 1 1 calc R U . . .
C10 C 0.6467(4) -0.2190(3) 0.2216(2) 0.0468(10) Uani 1 1 d . . . . .
H10 H 0.7072 -0.2848 0.2138 0.056 Uiso 1 1 calc R U . . .
C2 C 0.1692(5) 0.4026(4) 0.08681(17) 0.0469(10) Uani 1 1 d . . . . .
H2 H 0.1132 0.4623 0.0673 0.056 Uiso 1 1 calc R U . . .
C33 C 0.3262(6) 0.6883(4) 0.1581(2) 0.0551(11) Uani 1 1 d . . . . .
H33 H 0.3342 0.7076 0.1203 0.066 Uiso 1 1 calc R U . . .
C1 C 0.2486(6) 0.3200(4) 0.05963(16) 0.0516(11) Uani 1 1 d . . . . .
H1 H 0.2482 0.3236 0.0216 0.062 Uiso 1 1 calc R U . . .
C35 C 0.2308(5) 0.7274(3) 0.2452(2) 0.0488(10) Uani 1 1 d . . . . .
H35 H 0.1736 0.7744 0.2684 0.059 Uiso 1 1 calc R U . . .
O8 O 0.2229(6) 0.6901(4) 0.46762(18) 0.1011(15) Uani 1 1 d . . . . .
C27 C 0.7437(5) 0.3788(4) 0.04123(16) 0.0548(12) Uani 1 1 d . . . . .
H27 H 0.7393 0.4141 0.0055 0.066 Uiso 1 1 calc R U . . .
C42 C 0.3574(6) 0.4039(4) 0.43535(17) 0.0539(12) Uani 1 1 d . . . . .
C34 C 0.2405(6) 0.7567(4) 0.1907(2) 0.0578(12) Uani 1 1 d . . . . .
H34 H 0.1884 0.8237 0.1756 0.069 Uiso 1 1 calc R U . . .
C25 C 0.8423(5) 0.2320(4) 0.10499(17) 0.0529(11) Uani 1 1 d . . . . .
H25 H 0.9077 0.1664 0.1119 0.063 Uiso 1 1 calc R U . . .
C26 C 0.8359(5) 0.2841(4) 0.05261(18) 0.0561(11) Uani 1 1 d . . . . .
H26 H 0.8964 0.2533 0.0245 0.067 Uiso 1 1 calc R U . . .
C46 C 0.9261(5) 0.5579(4) 0.32468(19) 0.0479(10) Uani 1 1 d . . . . .
H46 H 1.0061 0.5916 0.3385 0.057 Uiso 1 1 calc R U . . .
O4 O 0.9131(6) 0.6392(5) 0.14648(19) 0.118(2) Uani 1 1 d . U . . .
O2 O 0.9434(6) 0.8248(5) 0.1184(3) 0.1156(19) Uani 1 1 d . . . . .
O3 O 0.8092(8) 0.7317(7) 0.0705(2) 0.157(3) Uani 1 1 d . . . . .
C38 C 0.1220(7) 0.3454(5) 0.4678(2) 0.0728(17) Uani 1 1 d . . . . .
H38 H 0.0505 0.3306 0.4966 0.087 Uiso 1 1 calc R U . . .
C37 C 0.2576(8) 0.3804(5) 0.4786(2) 0.082(2) Uani 1 1 d . . . . .
H37 H 0.2823 0.3882 0.5143 0.099 Uiso 1 1 calc R U . . .
O49 O 0.6278(5) 0.7350(4) 0.4034(2) 0.0917(13) Uani 1 1 d . . . . .
H49A H 0.5374 0.7492 0.4121 0.138 Uiso 1 1 calc R U . . .
C11 C 0.7108(6) 0.8307(5) 0.4112(2) 0.0720(15) Uani 1 1 d . . . . .
H11A H 0.6687 0.8983 0.3902 0.108 Uiso 1 1 calc R U . . .
H11B H 0.8154 0.8156 0.3994 0.108 Uiso 1 1 calc R U . . .
H11C H 0.7045 0.8431 0.4494 0.108 Uiso 1 1 calc R U . . .
O5 O 0.3427(16) 0.6744(8) 0.3858(4) 0.248(6) Uani 1 1 d . . . . .
O9 O 0.0870(11) 0.8395(11) 0.4332(6) 0.257(6) Uani 1 1 d . . . . .
O6 O 0.1437(12) 0.7434(11) 0.3812(3) 0.217(5) Uani 1 1 d . . . . .
O10 O -0.0501(12) 0.9389(8) 0.5289(4) 0.190(4) Uani 1 1 d . . . . .
C50 C -0.0214(17) 0.9620(10) 0.4865(7) 0.158(5) Uani 1 1 d . . . . .

loop_
_atom_site_aniso_label
_atom_site_aniso_U_11
_atom_site_aniso_U_22
_atom_site_aniso_U_33
_atom_site_aniso_U_23
_atom_site_aniso_U_13
_atom_site_aniso_U_12
Fe1 0.0202(2) 0.0208(2) 0.0244(2) -0.00312(16) 0.00010(16) -0.00489(16)
Fe2 0.0292(3) 0.0232(2) 0.0279(2) -0.00096(17) -0.00262(18) -0.00579(18)
S2 0.0217(4) 0.0243(4) 0.0251(4) -0.0014(3) 0.0000(3) -0.0062(3)
S1 0.0251(4) 0.0232(4) 0.0270(4) -0.0024(3) -0.0012(3) -0.0029(3)
S3 0.0602(7) 0.0560(6) 0.0368(5) 0.0150(5) -0.0073(5) -0.0059(5)
Cl2 0.0779(8) 0.0596(7) 0.0538(6) 0.0092(5) -0.0248(6) -0.0312(6)
Cl1 0.0645(7) 0.0808(8) 0.0395(5) -0.0019(5) 0.0017(5) -0.0031(6)
S4 0.0857(9) 0.0798(9) 0.0349(5) -0.0208(5) 0.0028(5) -0.0404(7)
N4 0.0240(13) 0.0197(12) 0.0284(13) -0.0009(10) -0.0007(10) -0.0020(10)
N3 0.0214(13) 0.0226(13) 0.0379(15) -0.0044(11) -0.0010(11) -0.0037(10)
N1 0.0264(13) 0.0299(14) 0.0288(14) -0.0065(11) 0.0005(11) -0.0083(11)
N2 0.0195(12) 0.0257(13) 0.0397(15) -0.0069(11) -0.0006(11) -0.0070(10)
N8 0.0367(16) 0.0259(14) 0.0314(14) -0.0046(11) 0.0008(12) -0.0023(12)
N6 0.0290(14) 0.0244(14) 0.0473(17) -0.0004(12) -0.0082(12) -0.0080(11)
N5 0.0325(15) 0.0319(15) 0.0330(15) 0.0024(12) -0.0043(12) -0.0115(12)
N7 0.0320(15) 0.0263(14) 0.0350(15) -0.0028(11) -0.0051(12) -0.0042(11)
C19 0.0295(16) 0.0229(15) 0.0261(15) -0.0012(12) -0.0017(12) -0.0020(12)
C24 0.0266(15) 0.0220(14) 0.0253(15) -0.0024(11) -0.0032(12) -0.0016(12)
C4 0.0294(16) 0.0296(16) 0.0287(16) -0.0009(13) -0.0041(13) -0.0100(13)
C18 0.0280(16) 0.0302(16) 0.0314(16) 0.0016(13) 0.0045(13) -0.0053(13)
C17 0.0212(15) 0.0253(15) 0.0414(18) -0.0027(13) 0.0019(13) -0.0021(12)
C8 0.0248(16) 0.0314(17) 0.0430(19) -0.0144(14) -0.0003(14) -0.0041(13)
C7 0.0356(18) 0.0385(19) 0.0321(17) -0.0138(14) 0.0043(14) -0.0067(15)
C23 0.0307(17) 0.0296(17) 0.0372(18) -0.0035(14) -0.0064(14) -0.0046(13)
C3 0.0368(19) 0.0338(18) 0.0389(19) 0.0032(15) -0.0086(15) -0.0082(15)
C5 0.0328(17) 0.0331(17) 0.0275(16) -0.0022(13) -0.0026(13) -0.0114(14)
O7 0.072(3) 0.063(2) 0.121(4) 0.001(2) -0.003(2) -0.021(2)
C12 0.0239(16) 0.0252(16) 0.048(2) -0.0027(14) -0.0016(14) -0.0077(12)
C20 0.0391(19) 0.0348(18) 0.0290(17) -0.0013(14) 0.0012(14) -0.0058(15)
C48 0.0305(18) 0.0387(19) 0.042(2) -0.0028(15) -0.0025(15) -0.0065(15)
C31 0.0380(19) 0.0353(18) 0.0350(18) 0.0083(14) -0.0088(15) -0.0144(15)
C43 0.047(2) 0.0310(17) 0.0321(17) -0.0108(14) -0.0026(15) -0.0063(15)
C44 0.0388(19) 0.0274(16) 0.0385(19) -0.0085(14) -0.0046(15) -0.0018(14)
C13 0.0309(18) 0.0335(18) 0.044(2) -0.0070(15) -0.0048(15) -0.0069(14)
C29 0.0354(18) 0.043(2) 0.0295(17) -0.0005(14) 0.0008(14) -0.0149(15)
C9 0.0317(18) 0.040(2) 0.059(2) -0.0235(18) 0.0018(17) -0.0005(16)
C40 0.043(2) 0.0351(19) 0.0379(19) -0.0034(15) 0.0068(16) -0.0070(16)
C41 0.052(2) 0.0246(16) 0.0348(18) -0.0035(14) 0.0115(16) -0.0073(15)
C32 0.0386(19) 0.0299(17) 0.046(2) 0.0045(15) -0.0133(16) -0.0099(15)
C49 0.0287(18) 0.0258(17) 0.071(3) -0.0060(17) -0.0095(17) -0.0043(14)
O1 0.122(4) 0.108(4) 0.078(3) -0.016(3) 0.050(3) 0.004(3)
C22 0.045(2) 0.042(2) 0.0352(19) -0.0056(15) -0.0147(16) -0.0084(16)
C30 0.046(2) 0.047(2) 0.0336(19) 0.0036(16) 0.0046(16) -0.0023(17)
C21 0.055(2) 0.044(2) 0.0261(17) -0.0033(15) -0.0058(16) -0.0061(18)
C16 0.0255(17) 0.039(2) 0.053(2) -0.0012(17) 0.0061(15) -0.0088(15)
C28 0.043(2) 0.051(2) 0.0337(19) 0.0049(16) -0.0054(16) -0.0146(18)
C47 0.0283(18) 0.048(2) 0.056(2) -0.0113(18) -0.0024(16) -0.0072(16)
C36 0.0307(18) 0.0257(16) 0.058(2) -0.0050(15) -0.0095(16) -0.0062(14)
C6 0.058(2) 0.048(2) 0.0295(18) -0.0066(16) -0.0022(17) -0.0121(19)
C45 0.042(2) 0.043(2) 0.048(2) -0.0200(17) -0.0107(17) -0.0002(17)
C15 0.0230(17) 0.043(2) 0.070(3) -0.0062(19) -0.0013(17) -0.0112(15)
C39 0.060(3) 0.047(2) 0.049(2) -0.0068(19) 0.018(2) -0.020(2)
C14 0.0276(18) 0.042(2) 0.060(2) -0.0108(18) -0.0112(17) -0.0085(15)
C10 0.0301(19) 0.034(2) 0.079(3) -0.023(2) -0.0032(19) 0.0018(15)
C2 0.053(2) 0.047(2) 0.041(2) 0.0102(17) -0.0165(18) -0.0135(19)
C33 0.064(3) 0.039(2) 0.061(3) 0.010(2) -0.020(2) 0.002(2)
C1 0.070(3) 0.057(3) 0.0290(19) 0.0060(18) -0.0119(19) -0.018(2)
C35 0.038(2) 0.0297(19) 0.082(3) -0.0141(19) -0.014(2) -0.0017(16)
O8 0.141(4) 0.092(3) 0.069(3) 0.012(2) -0.003(3) -0.029(3)
C27 0.061(3) 0.077(3) 0.0266(19) 0.0045(19) 0.0008(18) -0.019(2)
C42 0.077(3) 0.052(2) 0.037(2) -0.0146(18) 0.010(2) -0.029(2)
C34 0.059(3) 0.035(2) 0.078(3) 0.006(2) -0.025(2) 0.004(2)
C25 0.052(3) 0.064(3) 0.040(2) -0.002(2) 0.0097(19) 0.001(2)
C26 0.056(3) 0.074(3) 0.037(2) -0.005(2) 0.0114(19) -0.006(2)
C46 0.034(2) 0.050(2) 0.064(3) -0.020(2) -0.0102(18) -0.0047(17)
O4 0.132(4) 0.124(4) 0.076(3) 0.037(3) 0.045(3) 0.032(3)
O2 0.083(3) 0.107(4) 0.164(5) -0.059(4) 0.002(3) 0.005(3)
O3 0.156(6) 0.237(8) 0.092(4) -0.009(5) -0.054(4) -0.066(6)
C38 0.104(4) 0.073(3) 0.046(3) -0.017(2) 0.030(3) -0.048(3)
C37 0.120(5) 0.098(4) 0.038(2) -0.026(3) 0.026(3) -0.064(4)
O49 0.073(3) 0.079(3) 0.123(4) -0.015(3) 0.010(3) -0.010(2)
C11 0.060(3) 0.077(4) 0.078(4) 0.013(3) -0.006(3) -0.030(3)
O5 0.394(17) 0.166(8) 0.177(8) -0.086(7) -0.005(9) 0.109(9)
O9 0.133(7) 0.276(13) 0.326(16) 0.083(12) 0.022(8) 0.041(8)
O6 0.210(9) 0.330(14) 0.140(7) -0.102(8) -0.082(6) -0.041(9)
O10 0.214(9) 0.196(9) 0.155(7) 0.006(6) 0.061(7) -0.077(7)
C50 0.163(11) 0.131(11) 0.174(14) 0.015(9) 0.042(10) -0.044(8)

loop_
_atom_type_symbol
_atom_type_description
_atom_type_scat_dispersion_real
_atom_type_scat_dispersion_imag
_atom_type_scat_source
C C 0.0033 0.0016 'International Tables Vol C Tables 4.2.6.8 and 6.1.1.4'
H H 0.0000 0.0000 'International Tables Vol C Tables 4.2.6.8 and 6.1.1.4'
Cl Cl 0.1484 0.1585 'International Tables Vol C Tables 4.2.6.8 and 6.1.1.4'
Fe Fe 0.3463 0.8444 'International Tables Vol C Tables 4.2.6.8 and 6.1.1.4'
N N 0.0061 0.0033 'International Tables Vol C Tables 4.2.6.8 and 6.1.1.4'
O O 0.0106 0.0060 'International Tables Vol C Tables 4.2.6.8 and 6.1.1.4'
S S 0.1246 0.1234 'International Tables Vol C Tables 4.2.6.8 and 6.1.1.4'

loop_
_geom_angle_atom_site_label_1
_geom_angle_atom_site_label_2
_geom_angle_atom_site_label_3
_geom_angle
_geom_angle_site_symmetry_1
_geom_angle_site_symmetry_3
_geom_angle_publ_flag
S2 Fe1 S1 91.10(3) . . ?
N4 Fe1 S2 85.90(8) . . ?
N4 Fe1 S1 97.02(8) . . ?
N4 Fe1 N3 81.84(11) . . ?
N4 Fe1 N2 95.52(11) . . ?
N3 Fe1 S2 167.70(9) . . ?
N3 Fe1 S1 89.34(8) . . ?
N3 Fe1 N2 93.08(11) . . ?
N1 Fe1 S2 95.77(8) . . ?
N1 Fe1 S1 85.75(9) . . ?
N1 Fe1 N4 176.74(11) . . ?
N1 Fe1 N3 96.52(12) . . ?
N1 Fe1 N2 81.72(12) . . ?
N2 Fe1 S2 89.14(8) . . ?
N2 Fe1 S1 167.44(9) . . ?
S2 Fe2 S1 82.25(3) . . ?
N8 Fe2 S2 97.88(8) . . ?
N8 Fe2 S1 97.43(8) . . ?
N8 Fe2 N5 161.26(11) . . ?
N6 Fe2 S2 169.25(8) . . ?
N6 Fe2 S1 90.89(8) . . ?
N6 Fe2 N8 91.19(11) . . ?
N6 Fe2 N5 76.15(12) . . ?
N6 Fe2 N7 92.58(10) . . ?
N5 Fe2 S2 96.33(8) . . ?
N5 Fe2 S1 96.55(8) . . ?
N7 Fe2 S2 95.16(8) . . ?
N7 Fe2 S1 172.85(8) . . ?
N7 Fe2 N8 76.26(11) . . ?
N7 Fe2 N5 90.35(11) . . ?
Fe1 S2 Fe2 93.84(3) . . ?
C24 S2 Fe1 97.21(11) . . ?
C24 S2 Fe2 102.28(10) . . ?
Fe1 S1 Fe2 92.80(3) . . ?
C4 S1 Fe1 96.64(12) . . ?
C4 S1 Fe2 104.91(11) . . ?
C28 S3 C31 89.82(19) . . ?
O7 Cl2 O5 94.2(6) . . ?
O7 Cl2 O9 87.5(5) . . ?
O8 Cl2 O7 110.6(3) . . ?
O8 Cl2 O5 101.7(5) . . ?
O8 Cl2 O9 94.5(5) . . ?
O5 Cl2 O9 161.9(6) . . ?
O6 Cl2 O7 121.0(6) . . ?
O6 Cl2 O8 127.2(6) . . ?
O6 Cl2 O5 85.4(7) . . ?
O6 Cl2 O9 78.3(7) . . ?
O1 Cl1 O2 106.7(3) . . ?
O4 Cl1 O1 110.7(3) . . ?
O4 Cl1 O2 107.7(4) . . ?
O3 Cl1 O1 116.8(4) . . ?
O3 Cl1 O4 112.8(4) . . ?
O3 Cl1 O2 101.2(4) . . ?
C43 S4 C42 88.98(19) . . ?
C19 N4 Fe1 121.8(2) . . ?
C18 N4 Fe1 116.1(2) . . ?
C18 N4 C19 122.1(3) . . ?
C17 N3 Fe1 113.3(2) . . ?
C13 N3 Fe1 128.6(2) . . ?
C13 N3 C17 118.0(3) . . ?
C7 N1 Fe1 116.2(2) . . ?
C7 N1 C5 122.5(3) . . ?
C5 N1 Fe1 121.2(2) . . ?
C8 N2 Fe1 112.8(2) . . ?
C12 N2 Fe1 128.9(2) . . ?
C12 N2 C8 118.3(3) . . ?
C43 N8 Fe2 112.1(2) . . ?
C43 N8 C41 110.7(3) . . ?
C41 N8 Fe2 136.7(2) . . ?
C32 N6 Fe2 114.6(2) . . ?
C36 N6 Fe2 126.3(3) . . ?
C36 N6 C32 118.7(3) . . ?
C31 N5 Fe2 111.5(3) . . ?
C31 N5 C29 110.9(3) . . ?
C29 N5 Fe2 137.3(2) . . ?
C48 N7 Fe2 126.6(2) . . ?
C48 N7 C44 117.9(3) . . ?
C44 N7 Fe2 115.5(2) . . ?
C24 C19 N4 115.5(3) . . ?
C20 C19 N4 124.5(3) . . ?
C20 C19 C24 120.1(3) . . ?
C19 C24 S2 119.2(2) . . ?
C23 C24 S2 121.5(3) . . ?
C23 C24 C19 119.3(3) . . ?
C3 C4 S1 122.0(3) . . ?
C5 C4 S1 119.0(3) . . ?
C5 C4 C3 119.0(3) . . ?
N4 C18 H18 122.6 . . ?
N4 C18 C17 114.8(3) . . ?
C17 C18 H18 122.6 . . ?
N3 C17 C18 113.9(3) . . ?
N3 C17 C16 122.2(3) . . ?
C16 C17 C18 123.9(3) . . ?
N2 C8 C7 113.6(3) . . ?
N2 C8 C9 122.0(4) . . ?
C9 C8 C7 124.3(4) . . ?
N1 C7 C8 115.1(3) . . ?
N1 C7 H7 122.5 . . ?
C8 C7 H7 122.5 . . ?
C24 C23 H23 119.8 . . ?
C22 C23 C24 120.4(3) . . ?
C22 C23 H23 119.8 . . ?
C4 C3 H3 119.9 . . ?
C2 C3 C4 120.3(4) . . ?
C2 C3 H3 119.9 . . ?
C4 C5 N1 115.8(3) . . ?
C4 C5 C6 119.8(3) . . ?
C6 C5 N1 124.2(3) . . ?
N2 C12 H12 118.9 . . ?
N2 C12 C49 122.3(4) . . ?
C49 C12 H12 118.9 . . ?
C19 C20 H20 120.1 . . ?
C21 C20 C19 119.9(3) . . ?
C21 C20 H20 120.1 . . ?
N7 C48 H48 118.6 . . ?
N7 C48 C47 122.8(4) . . ?
C47 C48 H48 118.6 . . ?
N5 C31 S3 115.7(3) . . ?
N5 C31 C32 121.3(3) . . ?
C32 C31 S3 123.0(3) . . ?
N8 C43 S4 116.6(3) . . ?
N8 C43 C44 121.4(3) . . ?
C44 C43 S4 121.9(3) . . ?
N7 C44 C43 114.5(3) . . ?
N7 C44 C45 122.9(4) . . ?
C45 C44 C43 122.6(3) . . ?
N3 C13 H13 118.7 . . ?
N3 C13 C14 122.5(4) . . ?
C14 C13 H13 118.7 . . ?
N5 C29 C30 126.6(3) . . ?
N5 C29 C28 113.9(4) . . ?
C30 C29 C28 119.5(4) . . ?
C8 C9 H9 120.5 . . ?
C10 C9 C8 118.9(4) . . ?
C10 C9 H9 120.5 . . ?
C41 C40 H40 121.2 . . ?
C39 C40 H40 121.2 . . ?
C39 C40 C41 117.7(4) . . ?
N8 C41 C40 126.3(3) . . ?
N8 C41 C42 113.9(4) . . ?
C42 C41 C40 119.8(4) . . ?
N6 C32 C31 115.0(3) . . ?
N6 C32 C33 121.9(4) . . ?
C33 C32 C31 123.1(4) . . ?
C12 C49 H49 120.4 . . ?
C10 C49 C12 119.3(4) . . ?
C10 C49 H49 120.4 . . ?
C23 C22 H22 119.8 . . ?
C23 C22 C21 120.3(3) . . ?
C21 C22 H22 119.8 . . ?
C29 C30 H30 120.8 . . ?
C25 C30 C29 118.5(4) . . ?
C25 C30 H30 120.8 . . ?
C20 C21 C22 120.1(3) . . ?
C20 C21 H21 119.9 . . ?
C22 C21 H21 119.9 . . ?
C17 C16 H16 120.6 . . ?
C15 C16 C17 118.9(4) . . ?
C15 C16 H16 120.6 . . ?
C29 C28 S3 109.8(3) . . ?
C27 C28 S3 129.3(3) . . ?
C27 C28 C29 120.9(4) . . ?
C48 C47 H47 120.6 . . ?
C46 C47 C48 118.9(4) . . ?
C46 C47 H47 120.6 . . ?
N6 C36 H36 119.1 . . ?
N6 C36 C35 121.8(4) . . ?
C35 C36 H36 119.1 . . ?
C5 C6 H6 119.8 . . ?
C1 C6 C5 120.3(4) . . ?
C1 C6 H6 119.8 . . ?
C44 C45 H45 120.8 . . ?
C44 C45 C46 118.5(4) . . ?
C46 C45 H45 120.8 . . ?
C16 C15 H15 120.3 . . ?
C16 C15 C14 119.4(3) . . ?
C14 C15 H15 120.3 . . ?
C40 C39 H39 119.3 . . ?
C40 C39 C38 121.5(5) . . ?
C38 C39 H39 119.3 . . ?
C13 C14 C15 118.9(4) . . ?
C13 C14 H14 120.5 . . ?
C15 C14 H14 120.5 . . ?
C9 C10 C49 119.2(4) . . ?
C9 C10 H10 120.4 . . ?
C49 C10 H10 120.4 . . ?
C3 C2 H2 119.7 . . ?
C3 C2 C1 120.7(4) . . ?
C1 C2 H2 119.7 . . ?
C32 C33 H33 120.4 . . ?
C34 C33 C32 119.2(4) . . ?
C34 C33 H33 120.4 . . ?
C6 C1 C2 119.9(4) . . ?
C6 C1 H1 120.1 . . ?
C2 C1 H1 120.1 . . ?
C36 C35 H35 120.5 . . ?
C34 C35 C36 118.9(4) . . ?
C34 C35 H35 120.5 . . ?
C28 C27 H27 120.7 . . ?
C26 C27 C28 118.7(4) . . ?
C26 C27 H27 120.7 . . ?
C41 C42 S4 109.8(3) . . ?
C37 C42 S4 128.2(4) . . ?
C37 C42 C41 122.0(5) . . ?
C33 C34 H34 120.3 . . ?
C35 C34 C33 119.5(4) . . ?
C35 C34 H34 120.3 . . ?
C30 C25 H25 119.2 . . ?
C30 C25 C26 121.6(4) . . ?
C26 C25 H25 119.2 . . ?
C27 C26 C25 120.8(4) . . ?
C27 C26 H26 119.6 . . ?
C25 C26 H26 119.6 . . ?
C47 C46 C45 119.1(4) . . ?
C47 C46 H46 120.5 . . ?
C45 C46 H46 120.5 . . ?
C39 C38 H38 119.2 . . ?
C37 C38 C39 121.6(4) . . ?
C37 C38 H38 119.2 . . ?
C42 C37 H37 121.3 . . ?
C38 C37 C42 117.4(5) . . ?
C38 C37 H37 121.3 . . ?
C11 O49 H49A 109.5 . . ?
O49 C11 H11A 109.5 . . ?
O49 C11 H11B 109.5 . . ?
O49 C11 H11C 109.5 . . ?
H11A C11 H11B 109.5 . . ?
H11A C11 H11C 109.5 . . ?
H11B C11 H11C 109.5 . . ?
C50 O10 C50 60.4(13) . 2_576 ?
O10 C50 O10 119.6(13) . 2_576 ?
O10 C50 C50 71.8(16) . 2_576 ?
C50 C50 O10 47.9(8) 2_576 2_576 ?

loop_
_geom_bond_atom_site_label_1
_geom_bond_atom_site_label_2
_geom_bond_distance
_geom_bond_site_symmetry_2
_geom_bond_publ_flag
Fe1 S2 2.2957(8) . ?
Fe1 S1 2.3021(9) . ?
Fe1 N4 1.921(3) . ?
Fe1 N3 1.952(3) . ?
Fe1 N1 1.914(3) . ?
Fe1 N2 1.960(3) . ?
Fe2 S2 2.4784(9) . ?
Fe2 S1 2.5118(9) . ?
Fe2 N8 2.217(3) . ?
Fe2 N6 2.182(3) . ?
Fe2 N5 2.221(3) . ?
Fe2 N7 2.192(3) . ?
S2 C24 1.760(3) . ?
S1 C4 1.759(3) . ?
S3 C31 1.726(4) . ?
S3 C28 1.715(5) . ?
Cl2 O7 1.395(4) . ?
Cl2 O8 1.362(4) . ?
Cl2 O5 1.569(9) . ?
Cl2 O9 1.640(11) . ?
Cl2 O6 1.237(7) . ?
Cl1 O1 1.401(5) . ?
Cl1 O4 1.388(4) . ?
Cl1 O2 1.440(5) . ?
Cl1 O3 1.387(6) . ?
S4 C43 1.712(4) . ?
S4 C42 1.743(5) . ?
N4 C19 1.423(4) . ?
N4 C18 1.303(4) . ?
N3 C17 1.357(4) . ?
N3 C13 1.337(5) . ?
N1 C7 1.301(4) . ?
N1 C5 1.427(4) . ?
N2 C8 1.363(4) . ?
N2 C12 1.335(4) . ?
N8 C43 1.306(5) . ?
N8 C41 1.394(5) . ?
N6 C32 1.349(5) . ?
N6 C36 1.343(5) . ?
N5 C31 1.308(5) . ?
N5 C29 1.390(5) . ?
N7 C48 1.332(5) . ?
N7 C44 1.343(5) . ?
C19 C24 1.405(4) . ?
C19 C20 1.390(5) . ?
C24 C23 1.393(4) . ?
C4 C3 1.402(5) . ?
C4 C5 1.396(5) . ?
C18 H18 0.9500 . ?
C18 C17 1.440(5) . ?
C17 C16 1.394(5) . ?
C8 C7 1.435(5) . ?
C8 C9 1.394(5) . ?
C7 H7 0.9500 . ?
C23 H23 0.9500 . ?
C23 C22 1.376(5) . ?
C3 H3 0.9500 . ?
C3 C2 1.374(5) . ?
C5 C6 1.396(5) . ?
C12 H12 0.9500 . ?
C12 C49 1.390(5) . ?
C20 H20 0.9500 . ?
C20 C21 1.384(5) . ?
C48 H48 0.9500 . ?
C48 C47 1.388(5) . ?
C31 C32 1.463(6) . ?
C43 C44 1.481(5) . ?
C44 C45 1.377(5) . ?
C13 H13 0.9500 . ?
C13 C14 1.386(5) . ?
C29 C30 1.394(6) . ?
C29 C28 1.413(5) . ?
C9 H9 0.9500 . ?
C9 C10 1.374(6) . ?
C40 H40 0.9500 . ?
C40 C41 1.399(6) . ?
C40 C39 1.384(5) . ?
C41 C42 1.397(6) . ?
C32 C33 1.382(5) . ?
C49 H49 0.9500 . ?
C49 C10 1.382(6) . ?
C22 H22 0.9500 . ?
C22 C21 1.393(6) . ?
C30 H30 0.9500 . ?
C30 C25 1.375(6) . ?
C21 H21 0.9500 . ?
C16 H16 0.9500 . ?
C16 C15 1.366(6) . ?
C28 C27 1.390(6) . ?
C47 H47 0.9500 . ?
C47 C46 1.368(6) . ?
C36 H36 0.9500 . ?
C36 C35 1.391(5) . ?
C6 H6 0.9500 . ?
C6 C1 1.378(6) . ?
C45 H45 0.9500 . ?
C45 C46 1.389(6) . ?
C15 H15 0.9500 . ?
C15 C14 1.388(6) . ?
C39 H39 0.9500 . ?
C39 C38 1.386(7) . ?
C14 H14 0.9500 . ?
C10 H10 0.9500 . ?
C2 H2 0.9500 . ?
C2 C1 1.384(7) . ?
C33 H33 0.9500 . ?
C33 C34 1.375(7) . ?
C1 H1 0.9500 . ?
C35 H35 0.9500 . ?
C35 C34 1.374(7) . ?
C27 H27 0.9500 . ?
C27 C26 1.365(7) . ?
C42 C37 1.387(6) . ?
C34 H34 0.9500 . ?
C25 H25 0.9500 . ?
C25 C26 1.396(6) . ?
C26 H26 0.9500 . ?
C46 H46 0.9500 . ?
C38 H38 0.9500 . ?
C38 C37 1.371(8) . ?
C37 H37 0.9500 . ?
O49 H49A 0.8400 . ?
O49 C11 1.446(7) . ?
C11 H11A 0.9800 . ?
C11 H11B 0.9800 . ?
C11 H11C 0.9800 . ?
O10 C50 1.398(13) 2_576 ?
O10 C50 1.091(15) . ?
C50 O10 1.398(13) 2_576 ?
C50 C50 1.28(3) 2_576 ?

loop_
_geom_torsion_atom_site_label_1
_geom_torsion_atom_site_label_2
_geom_torsion_atom_site_label_3
_geom_torsion_atom_site_label_4
_geom_torsion
_geom_torsion_site_symmetry_1
_geom_torsion_site_symmetry_2
_geom_torsion_site_symmetry_3
_geom_torsion_site_symmetry_4
_geom_torsion_publ_flag
Fe1 S2 C24 C19 -5.7(3) . . . . ?
Fe1 S2 C24 C23 176.2(3) . . . . ?
Fe1 S1 C4 C3 169.1(3) . . . . ?
Fe1 S1 C4 C5 -10.4(3) . . . . ?
Fe1 N4 C19 C24 3.3(4) . . . . ?
Fe1 N4 C19 C20 -176.5(3) . . . . ?
Fe1 N4 C18 C17 1.5(4) . . . . ?
Fe1 N3 C17 C18 -1.6(4) . . . . ?
Fe1 N3 C17 C16 179.6(3) . . . . ?
Fe1 N3 C13 C14 179.8(3) . . . . ?
Fe1 N1 C7 C8 4.5(4) . . . . ?
Fe1 N1 C5 C4 7.2(4) . . . . ?
Fe1 N1 C5 C6 -168.5(3) . . . . ?
Fe1 N2 C8 C7 -6.8(3) . . . . ?
Fe1 N2 C8 C9 175.8(3) . . . . ?
Fe1 N2 C12 C49 -175.7(2) . . . . ?
Fe2 S2 C24 C19 89.8(2) . . . . ?
Fe2 S2 C24 C23 -88.2(3) . . . . ?
Fe2 S1 C4 C3 -96.2(3) . . . . ?
Fe2 S1 C4 C5 84.3(3) . . . . ?
Fe2 N8 C43 S4 -170.44(18) . . . . ?
Fe2 N8 C43 C44 6.4(4) . . . . ?
Fe2 N8 C41 C40 -10.6(6) . . . . ?
Fe2 N8 C41 C42 168.3(3) . . . . ?
Fe2 N6 C32 C31 -9.6(4) . . . . ?
Fe2 N6 C32 C33 171.7(3) . . . . ?
Fe2 N6 C36 C35 -172.0(3) . . . . ?
Fe2 N5 C31 S3 -173.18(16) . . . . ?
Fe2 N5 C31 C32 8.3(4) . . . . ?
Fe2 N5 C29 C30 -9.8(6) . . . . ?
Fe2 N5 C29 C28 171.2(3) . . . . ?
Fe2 N7 C48 C47 176.5(3) . . . . ?
Fe2 N7 C44 C43 2.2(4) . . . . ?
Fe2 N7 C44 C45 -177.1(3) . . . . ?
S2 C24 C23 C22 176.9(3) . . . . ?
S1 C4 C3 C2 -179.9(3) . . . . ?
S1 C4 C5 N1 4.1(4) . . . . ?
S1 C4 C5 C6 180.0(3) . . . . ?
S3 C31 C32 N6 -177.8(2) . . . . ?
S3 C31 C32 C33 0.9(5) . . . . ?
S3 C28 C27 C26 177.8(4) . . . . ?
S4 C43 C44 N7 170.7(3) . . . . ?
S4 C43 C44 C45 -10.1(5) . . . . ?
S4 C42 C37 C38 179.0(5) . . . . ?
N4 C19 C24 S2 2.6(4) . . . . ?
N4 C19 C24 C23 -179.3(3) . . . . ?
N4 C19 C20 C21 -179.6(3) . . . . ?
N4 C18 C17 N3 0.1(4) . . . . ?
N4 C18 C17 C16 178.9(3) . . . . ?
N3 C17 C16 C15 0.5(5) . . . . ?
N3 C13 C14 C15 0.6(6) . . . . ?
N1 C5 C6 C1 175.6(4) . . . . ?
N2 C8 C7 N1 1.7(4) . . . . ?
N2 C8 C9 C10 0.6(5) . . . . ?
N2 C12 C49 C10 -0.1(5) . . . . ?
N8 C43 C44 N7 -6.0(5) . . . . ?
N8 C43 C44 C45 173.3(4) . . . . ?
N8 C41 C42 S4 1.0(5) . . . . ?
N8 C41 C42 C37 -178.7(5) . . . . ?
N6 C32 C33 C34 1.4(6) . . . . ?
N6 C36 C35 C34 0.9(6) . . . . ?
N5 C31 C32 N6 0.6(5) . . . . ?
N5 C31 C32 C33 179.3(4) . . . . ?
N5 C29 C30 C25 -178.7(4) . . . . ?
N5 C29 C28 S3 0.8(4) . . . . ?
N5 C29 C28 C27 179.3(4) . . . . ?
N7 C48 C47 C46 0.5(6) . . . . ?
N7 C44 C45 C46 0.1(6) . . . . ?
C19 N4 C18 C17 -175.8(3) . . . . ?
C19 C24 C23 C22 -1.2(5) . . . . ?
C19 C20 C21 C22 -1.1(6) . . . . ?
C24 C19 C20 C21 0.6(5) . . . . ?
C24 C23 C22 C21 0.7(6) . . . . ?
C4 C3 C2 C1 -0.3(6) . . . . ?
C4 C5 C6 C1 0.1(6) . . . . ?
C18 N4 C19 C24 -179.6(3) . . . . ?
C18 N4 C19 C20 0.6(5) . . . . ?
C18 C17 C16 C15 -178.2(3) . . . . ?
C17 N3 C13 C14 -0.3(5) . . . . ?
C17 C16 C15 C14 -0.1(6) . . . . ?
C8 N2 C12 C49 1.8(5) . . . . ?
C8 C9 C10 C49 1.1(6) . . . . ?
C7 N1 C5 C4 -176.7(3) . . . . ?
C7 N1 C5 C6 7.7(5) . . . . ?
C7 C8 C9 C10 -176.5(3) . . . . ?
C23 C22 C21 C20 0.5(6) . . . . ?
C3 C4 C5 N1 -175.4(3) . . . . ?
C3 C4 C5 C6 0.5(5) . . . . ?
C3 C2 C1 C6 0.9(7) . . . . ?
C5 N1 C7 C8 -171.8(3) . . . . ?
C5 C4 C3 C2 -0.4(5) . . . . ?
C5 C6 C1 C2 -0.8(6) . . . . ?
C12 N2 C8 C7 175.3(3) . . . . ?
C12 N2 C8 C9 -2.0(5) . . . . ?
C12 C49 C10 C9 -1.4(5) . . . . ?
C20 C19 C24 S2 -177.6(3) . . . . ?
C20 C19 C24 C23 0.5(5) . . . . ?
C48 N7 C44 C43 179.9(3) . . . . ?
C48 N7 C44 C45 0.6(5) . . . . ?
C48 C47 C46 C45 0.3(6) . . . . ?
C31 S3 C28 C29 0.0(3) . . . . ?
C31 S3 C28 C27 -178.3(4) . . . . ?
C31 N5 C29 C30 177.6(4) . . . . ?
C31 N5 C29 C28 -1.4(4) . . . . ?
C31 C32 C33 C34 -177.2(4) . . . . ?
C43 S4 C42 C41 0.4(3) . . . . ?
C43 S4 C42 C37 179.9(6) . . . . ?
C43 N8 C41 C40 178.9(4) . . . . ?
C43 N8 C41 C42 -2.2(5) . . . . ?
C43 C44 C45 C46 -179.1(4) . . . . ?
C44 N7 C48 C47 -0.9(5) . . . . ?
C44 C45 C46 C47 -0.6(6) . . . . ?
C13 N3 C17 C18 178.5(3) . . . . ?
C13 N3 C17 C16 -0.3(5) . . . . ?
C29 N5 C31 S3 1.4(4) . . . . ?
C29 N5 C31 C32 -177.1(3) . . . . ?
C29 C30 C25 C26 -0.5(7) . . . . ?
C29 C28 C27 C26 -0.3(7) . . . . ?
C9 C8 C7 N1 179.0(3) . . . . ?
C40 C41 C42 S4 179.9(3) . . . . ?
C40 C41 C42 C37 0.3(7) . . . . ?
C40 C39 C38 C37 -0.5(9) . . . . ?
C41 N8 C43 S4 2.6(4) . . . . ?
C41 N8 C43 C44 179.4(3) . . . . ?
C41 C40 C39 C38 -0.7(7) . . . . ?
C41 C42 C37 C38 -1.5(9) . . . . ?
C32 N6 C36 C35 0.5(5) . . . . ?
C32 C33 C34 C35 0.1(7) . . . . ?
C30 C29 C28 S3 -178.3(3) . . . . ?
C30 C29 C28 C27 0.2(6) . . . . ?
C30 C25 C26 C27 0.3(8) . . . . ?
C16 C15 C14 C13 -0.4(6) . . . . ?
C28 S3 C31 N5 -0.8(3) . . . . ?
C28 S3 C31 C32 177.7(3) . . . . ?
C28 C29 C30 C25 0.2(6) . . . . ?
C28 C27 C26 C25 0.1(7) . . . . ?
C36 N6 C32 C31 177.0(3) . . . . ?
C36 N6 C32 C33 -1.7(5) . . . . ?
C36 C35 C34 C33 -1.2(6) . . . . ?
C39 C40 C41 N8 179.6(4) . . . . ?
C39 C40 C41 C42 0.8(6) . . . . ?
C39 C38 C37 C42 1.6(10) . . . . ?
C42 S4 C43 N8 -1.7(3) . . . . ?
C42 S4 C43 C44 -178.6(3) . . . . ?
C50 O10 C50 O10 0.000(2) 2_576 . . 2_576 ?

loop_
_smtbx_masks_void_nr
_smtbx_masks_void_average_x
_smtbx_masks_void_average_y
_smtbx_masks_void_average_z
_smtbx_masks_void_volume
_smtbx_masks_void_count_electrons
_smtbx_masks_void_content
1 -0.250 0.000 0.000 240.2 48.9 ?
2 -0.065 0.257 0.279 15.8 0.0 ?
3 0.065 0.743 0.721 15.8 0.0 ?
